data_4518473
loop_
_publ_author_name
'Nakashima, Tomoya'
'Nakayama, Yuushou'
'Shiono, Takeshi'
'Tanaka, Ryo'

_publ_section_title
;
 Neutral, Noncoordinating, and Hydrocarbon-Soluble Protic Cocatalyst for
 Olefin Polymerization
;
_journal_issue 2
_journal_name_full 'ACS Catalysis'
_journal_page_first 865
_journal_page_last 870
_journal_paper_doi 10.1021/acscatal.0c04758
_journal_volume 11
_journal_year 2021
_chemical_formula_sum 'C15 H8 F8 Sn'
_chemical_formula_weight 458.90
_space_group_crystal_system monoclinic
_space_group_IT_number 11
_space_group_name_Hall '-P 2yb'
_space_group_name_H-M_alt 'P 1 21/m 1'
_atom_sites_solution_hydrogens mixed
_audit_creation_method SHELXL-2016/4
_cell_angle_alpha 90
_cell_angle_beta 110.083(3)
_cell_angle_gamma 90
_cell_formula_units_Z 2
_cell_length_a 7.1648(19)
_cell_length_b 12.225(3)
_cell_length_c 8.905(2)
_cell_measurement_reflns_used 3926
_cell_measurement_temperature 123(2)
_cell_measurement_theta_max 27.43
_cell_measurement_theta_min 2.95
_cell_volume 732.6(3)
_computing_cell_refinement 'Bruker SAINT'
_computing_data_collection 'Bruker APEX2'
_computing_data_reduction 'Bruker SAINT'
_computing_molecular_graphics 'Bruker SHELXTL'
_computing_publication_material 'Bruker SHELXTL'
_computing_structure_refinement 'SHELXL-2016/4 (Sheldrick, 2016)'
_computing_structure_solution 'SHELXS-97 (Sheldrick 2008)'
_diffrn_ambient_temperature 123(2)
_diffrn_measured_fraction_theta_full 0.971
_diffrn_measured_fraction_theta_max 0.965
_diffrn_measurement_device_type 'Bruker APEX-II CCD'
_diffrn_measurement_method '\f and \w scans'
_diffrn_radiation_type MoK\a
_diffrn_radiation_wavelength 0.71069
_diffrn_reflns_av_R_equivalents 0.0175
_diffrn_reflns_av_unetI/netI 0.0224
_diffrn_reflns_Laue_measured_fraction_full 0.971
_diffrn_reflns_Laue_measured_fraction_max 0.965
_diffrn_reflns_limit_h_max 9
_diffrn_reflns_limit_h_min -8
_diffrn_reflns_limit_k_max 15
_diffrn_reflns_limit_k_min -10
_diffrn_reflns_limit_l_max 10
_diffrn_reflns_limit_l_min -11
_diffrn_reflns_number 3949
_diffrn_reflns_point_group_measured_fraction_full 0.971
_diffrn_reflns_point_group_measured_fraction_max 0.965
_diffrn_reflns_theta_full 25.240
_diffrn_reflns_theta_max 27.431
_diffrn_reflns_theta_min 2.435
_exptl_absorpt_coefficient_mu 1.829
_exptl_absorpt_correction_T_max 0.7455
_exptl_absorpt_correction_T_min 0.6161
_exptl_absorpt_correction_type multi-scan
_exptl_absorpt_process_details 'SADABS, Bruker, 2016'
_exptl_crystal_colour Colorless
_exptl_crystal_density_diffrn 2.080
_exptl_crystal_description Block
_exptl_crystal_F_000 440
_exptl_crystal_size_max 0.200
_exptl_crystal_size_mid 0.200
_exptl_crystal_size_min 0.100
_refine_diff_density_max 0.507
_refine_diff_density_min -0.930
_refine_diff_density_rms 0.165
_refine_ls_extinction_method none
_refine_ls_goodness_of_fit_ref 1.163
_refine_ls_hydrogen_treatment mixed
_refine_ls_matrix_type full
_refine_ls_number_parameters 123
_refine_ls_number_reflns 1687
_refine_ls_number_restraints 0
_refine_ls_restrained_S_all 1.163
_refine_ls_R_factor_all 0.0261
_refine_ls_R_factor_gt 0.0258
_refine_ls_shift/su_max 0.023
_refine_ls_shift/su_mean 0.006
_refine_ls_structure_factor_coef Fsqd
_refine_ls_weighting_details 'w=1/[\s^2^(Fo^2^)+(0.0634P)^2^+1.4824P] where P=(Fo^2^+2Fc^2^)/3'
_refine_ls_weighting_scheme calc
_refine_ls_wR_factor_gt 0.1012
_refine_ls_wR_factor_ref 0.1015
_reflns_Friedel_coverage 0.000
_reflns_number_gt 1661
_reflns_number_total 1687
_reflns_threshold_expression 'I > 2\s(I)'
_cod_data_source_file cs0c04758_si_002.cif
_cod_data_source_block DHSA
_cod_depositor_comments
;
The following automatic conversions were performed:

data item '_exptl_absorpt_correction_type' value 'Multi-Scan' was
changed to 'multi-scan' in accordance with the
/home/data/users/saulius/crontab/automatic-downloads/current/ACS/lib/dictionaries/cif_core.dic
dictionary named 'cif_core.dic' version 2.4.2 last updated on
2011-04-26.

Automatic conversion script
Id: cif_fix_values 7556 2019-12-06 15:28:31Z antanas 
;
_cod_original_sg_symbol_H-M 'P 21/m'
_cod_database_code 4518473
_shelx_shelxl_version_number 2016/4
_shelx_space_group_comment
;
The symmetry employed for this shelxl refinement is uniquely defined
by the following loop, which should always be used as a source of
symmetry information in preference to the above space-group names.
They are only intended as comments.
;
_shelx_estimated_absorpt_t_min 0.711
_shelx_estimated_absorpt_t_max 0.838

loop_
_space_group_symop_operation_xyz
'x, y, z'
'-x, y+1/2, -z'
'-x, -y, -z'
'x, -y-1/2, z'

loop_
_atom_site_label
_atom_site_type_symbol
_atom_site_fract_x
_atom_site_fract_y
_atom_site_fract_z
_atom_site_U_iso_or_equiv
_atom_site_adp_type
_atom_site_occupancy
_atom_site_site_symmetry_order
_atom_site_calc_flag
_atom_site_refinement_flags_posn
_atom_site_refinement_flags_adp
_atom_site_refinement_flags_occupancy
_atom_site_disorder_assembly
_atom_site_disorder_group
SN1 Sn 0.11246(4) 0.250000 0.61454(3) 0.01873(15) Uani 1 2 d S T P . .
C1 C -0.0964(8) 0.250000 0.7368(7) 0.0311(11) Uani 1 2 d S T P . .
H3 H -0.148264 0.175825 0.736872 0.047 Uiso 0.5 1 calc R U P . .
H4 H -0.206262 0.299655 0.682401 0.047 Uiso 0.5 1 calc R U P . .
H5 H -0.030814 0.274520 0.847180 0.047 Uiso 0.5 1 calc R U P . .
C2 C -0.0117(9) 0.250000 0.3613(6) 0.0333(12) Uani 1 2 d S T P . .
H6 H -0.058046 0.176196 0.323554 0.050 Uiso 0.5 1 calc R U P . .
H7 H 0.089489 0.272794 0.316542 0.050 Uiso 0.5 1 calc R U P . .
H8 H -0.123969 0.301011 0.326687 0.050 Uiso 0.5 1 calc R U P . .
C3 C 0.3310(5) 0.1231(3) 0.7086(4) 0.0192(6) Uani 1 1 d . . . . .
C4 C 0.3373(5) 0.0276(3) 0.6300(4) 0.0232(7) Uani 1 1 d . . . . .
C5 C 0.4893(6) -0.0483(3) 0.6894(5) 0.0271(7) Uani 1 1 d . . . . .
C6 C 0.6388(5) -0.0268(3) 0.8311(5) 0.0255(7) Uani 1 1 d . . . . .
C7 C 0.6349(5) 0.0707(3) 0.9114(4) 0.0242(7) Uani 1 1 d . . . . .
C8 C 0.4850(5) 0.1454(3) 0.8537(4) 0.0197(6) Uani 1 1 d . . . . .
C9 C 0.4856(8) 0.250000 0.9470(6) 0.0246(10) Uani 1 2 d S T P . .
F1 F 0.1943(3) 0.0043(2) 0.4888(3) 0.0323(5) Uani 1 1 d . . . . .
F2 F 0.4898(4) -0.1414(2) 0.6093(3) 0.0391(6) Uani 1 1 d . . . . .
F3 F 0.7865(4) -0.0995(2) 0.8907(3) 0.0384(6) Uani 1 1 d . . . . .
F4 F 0.7856(3) 0.0864(2) 1.0511(3) 0.0335(5) Uani 1 1 d . . . . .
H2 H 0.359(8) 0.250000 0.983(6) 0.008(12) Uiso 1 2 d S . P . .
H1 H 0.594(11) 0.250000 1.045(9) 0.032(17) Uiso 1 2 d S . P . .

loop_
_atom_site_aniso_label
_atom_site_aniso_U_11
_atom_site_aniso_U_22
_atom_site_aniso_U_33
_atom_site_aniso_U_23
_atom_site_aniso_U_13
_atom_site_aniso_U_12
SN1 0.0202(2) 0.0193(2) 0.0183(2) 0.000 0.00872(14) 0.000
C1 0.027(2) 0.041(3) 0.032(3) 0.000 0.019(2) 0.000
C2 0.037(3) 0.044(3) 0.016(2) 0.000 0.006(2) 0.000
C3 0.0230(14) 0.0135(14) 0.0244(15) 0.0026(12) 0.0123(12) 0.0038(12)
C4 0.0264(16) 0.0195(16) 0.0271(16) -0.0041(13) 0.0134(14) -0.0067(13)
C5 0.0353(19) 0.0171(16) 0.0380(19) 0.0013(14) 0.0243(16) 0.0029(14)
C6 0.0279(17) 0.0146(15) 0.0402(19) 0.0113(14) 0.0194(15) 0.0083(13)
C7 0.0246(16) 0.0252(17) 0.0261(16) 0.0046(14) 0.0129(13) -0.0010(13)
C8 0.0256(15) 0.0151(14) 0.0225(14) 0.0015(12) 0.0133(13) -0.0021(12)
C9 0.033(3) 0.021(2) 0.021(2) 0.000 0.011(2) 0.000
F1 0.0343(12) 0.0288(12) 0.0341(12) -0.0134(10) 0.0120(10) -0.0085(10)
F2 0.0505(15) 0.0183(11) 0.0583(15) -0.0069(11) 0.0312(13) 0.0013(10)
F3 0.0351(12) 0.0303(13) 0.0556(15) 0.0114(11) 0.0230(12) 0.0120(10)
F4 0.0290(11) 0.0371(13) 0.0305(11) 0.0064(10) 0.0053(9) 0.0054(10)

loop_
_atom_type_symbol
_atom_type_description
_atom_type_scat_dispersion_real
_atom_type_scat_dispersion_imag
_atom_type_scat_source
C C 0.0033 0.0016 'International Tables Vol C Tables 4.2.6.8 and 6.1.1.4'
H H 0.0000 0.0000 'International Tables Vol C Tables 4.2.6.8 and 6.1.1.4'
F F 0.0171 0.0103 'International Tables Vol C Tables 4.2.6.8 and 6.1.1.4'
Sn Sn -0.6537 1.4246 'International Tables Vol C Tables 4.2.6.8 and 6.1.1.4'

loop_
_geom_angle_atom_site_label_1
_geom_angle_atom_site_label_2
_geom_angle_atom_site_label_3
_geom_angle
_geom_angle_site_symmetry_1
_geom_angle_site_symmetry_3
_geom_angle_publ_flag
C2 SN1 C1 115.5(2) . . ?
C2 SN1 C3 113.33(14) . 4_565 ?
C1 SN1 C3 110.17(14) . 4_565 ?
C2 SN1 C3 113.33(14) . . ?
C1 SN1 C3 110.17(14) . . ?
C3 SN1 C3 91.91(18) 4_565 . ?
SN1 C1 H3 109.5 . . ?
SN1 C1 H4 109.5 . . ?
H3 C1 H4 109.5 . . ?
SN1 C1 H5 109.5 . . ?
H3 C1 H5 109.5 . . ?
H4 C1 H5 109.5 . . ?
SN1 C2 H6 109.5 . . ?
SN1 C2 H7 109.5 . . ?
H6 C2 H7 109.5 . . ?
SN1 C2 H8 109.5 . . ?
H6 C2 H8 109.5 . . ?
H7 C2 H8 109.5 . . ?
C4 C3 C8 118.8(3) . . ?
C4 C3 SN1 124.1(3) . . ?
C8 C3 SN1 116.8(2) . . ?
F1 C4 C3 120.5(3) . . ?
F1 C4 C5 117.3(3) . . ?
C3 C4 C5 122.2(3) . . ?
F2 C5 C6 120.4(3) . . ?
F2 C5 C4 120.5(4) . . ?
C6 C5 C4 119.0(3) . . ?
F3 C6 C5 119.9(3) . . ?
F3 C6 C7 120.9(4) . . ?
C5 C6 C7 119.2(3) . . ?
F4 C7 C8 121.7(3) . . ?
F4 C7 C6 116.3(3) . . ?
C8 C7 C6 122.0(3) . . ?
C7 C8 C3 118.7(3) . . ?
C7 C8 C9 120.1(3) . . ?
C3 C8 C9 121.2(3) . . ?
C8 C9 C8 114.1(4) 4_565 . ?
C8 C9 H2 108.9(13) 4_565 . ?
C8 C9 H2 108.9(13) . . ?
C8 C9 H1 110(2) 4_565 . ?
C8 C9 H1 110(2) . . ?
H2 C9 H1 104(5) . . ?

loop_
_geom_bond_atom_site_label_1
_geom_bond_atom_site_label_2
_geom_bond_distance
_geom_bond_site_symmetry_2
_geom_bond_publ_flag
SN1 C2 2.122(5) . ?
SN1 C1 2.131(5) . ?
SN1 C3 2.159(3) 4_565 ?
SN1 C3 2.159(3) . ?
C1 H3 0.9800 . ?
C1 H4 0.9800 . ?
C1 H5 0.9800 . ?
C2 H6 0.9800 . ?
C2 H7 0.9800 . ?
C2 H8 0.9800 . ?
C3 C4 1.370(5) . ?
C3 C8 1.408(5) . ?
C4 F1 1.352(4) . ?
C4 C5 1.389(5) . ?
C5 F2 1.345(4) . ?
C5 C6 1.371(6) . ?
C6 F3 1.343(4) . ?
C6 C7 1.395(5) . ?
C7 F4 1.352(4) . ?
C7 C8 1.369(5) . ?
C8 C9 1.523(4) . ?
C9 C8 1.523(4) 4_565 ?
C9 H2 1.06(5) . ?
C9 H1 0.95(8) . ?

loop_
_geom_torsion_atom_site_label_1
_geom_torsion_atom_site_label_2
_geom_torsion_atom_site_label_3
_geom_torsion_atom_site_label_4
_geom_torsion
_geom_torsion_site_symmetry_1
_geom_torsion_site_symmetry_2
_geom_torsion_site_symmetry_3
_geom_torsion_site_symmetry_4
_geom_torsion_publ_flag
C8 C3 C4 F1 -178.7(3) . . . . ?
SN1 C3 C4 F1 -4.3(5) . . . . ?
C8 C3 C4 C5 0.6(5) . . . . ?
SN1 C3 C4 C5 175.0(3) . . . . ?
F1 C4 C5 F2 -1.0(5) . . . . ?
C3 C4 C5 F2 179.6(3) . . . . ?
F1 C4 C5 C6 179.0(3) . . . . ?
C3 C4 C5 C6 -0.3(5) . . . . ?
F2 C5 C6 F3 -0.2(5) . . . . ?
C4 C5 C6 F3 179.7(3) . . . . ?
F2 C5 C6 C7 179.7(3) . . . . ?
C4 C5 C6 C7 -0.3(5) . . . . ?
F3 C6 C7 F4 -0.6(5) . . . . ?
C5 C6 C7 F4 179.4(3) . . . . ?
F3 C6 C7 C8 -179.4(3) . . . . ?
C5 C6 C7 C8 0.6(5) . . . . ?
F4 C7 C8 C3 -179.1(3) . . . . ?
C6 C7 C8 C3 -0.3(5) . . . . ?
F4 C7 C8 C9 0.4(5) . . . . ?
C6 C7 C8 C9 179.1(3) . . . . ?
C4 C3 C8 C7 -0.3(5) . . . . ?
SN1 C3 C8 C7 -175.1(2) . . . . ?
C4 C3 C8 C9 -179.7(3) . . . . ?
SN1 C3 C8 C9 5.5(4) . . . . ?
C7 C8 C9 C8 121.7(4) . . . 4_565 ?
C3 C8 C9 C8 -58.9(6) . . . 4_565 ?
